data_1564238
loop_
_publ_author_name
'Chen, Ya'
'Wang, Junjie'
'Lu, Yixin'

_publ_section_title
;
 Decarboxylative 1,4-Carbocyanation of 1,3-Enynes to Access
 Tetra-substituted Allenes via Copper/Photoredox Dual Catalysis
;
_journal_name_full 'Chemical Science'
_journal_paper_doi 10.1039/D1SC02896K
_journal_year 2021
_chemical_formula_sum 'C21 H27 N'
_chemical_formula_weight 293.43
_space_group_crystal_system monoclinic
_space_group_IT_number 14
_space_group_name_Hall '-P 2yn'
_space_group_name_H-M_alt 'P 1 21/n 1'
_atom_sites_solution_hydrogens geom
_atom_sites_solution_primary Dual-space
_audit_creation_method SHELXL-2016/6
_audit_update_record
;
2020-09-28 deposited with the CCDC.	2021-07-21 downloaded from the CCDC.
;
_cell_angle_alpha 90
_cell_angle_beta 96.303(2)
_cell_angle_gamma 90
_cell_formula_units_Z 4
_cell_length_a 5.9597(2)
_cell_length_b 18.2988(6)
_cell_length_c 16.5207(5)
_cell_measurement_reflns_used 9913
_cell_measurement_temperature 100(2)
_cell_measurement_theta_max 70.07
_cell_measurement_theta_min 3.62
_cell_volume 1790.78(10)
_computing_cell_refinement 'APEX3 v2016.1-0 (Bruker AXS)'
_computing_data_collection 'APEX3 (Bruker AXS)'
_computing_data_reduction 'SAINT V8.32B (Bruker AXS Inc., 2014)'
_computing_molecular_graphics 'Bruker SHELXTL'
_computing_publication_material 'Bruker SHELXTL'
_computing_structure_refinement 'SHELXL--2014 (Sheldrick 2014)'
_computing_structure_solution 'SHELXT--(Sheldrick 2015)'
_diffrn_ambient_temperature 100(2)
_diffrn_measured_fraction_theta_full 0.997
_diffrn_measured_fraction_theta_max 0.994
_diffrn_measurement_device_type 'Bruker D8 Venture'
_diffrn_measurement_method '\f and \w scans'
_diffrn_radiation_type CuK\a
_diffrn_radiation_wavelength 1.54178
_diffrn_reflns_av_R_equivalents 0.0284
_diffrn_reflns_av_unetI/netI 0.0235
_diffrn_reflns_Laue_measured_fraction_full 0.997
_diffrn_reflns_Laue_measured_fraction_max 0.994
_diffrn_reflns_limit_h_max 7
_diffrn_reflns_limit_h_min -7
_diffrn_reflns_limit_k_max 22
_diffrn_reflns_limit_k_min -17
_diffrn_reflns_limit_l_max 20
_diffrn_reflns_limit_l_min -20
_diffrn_reflns_number 14003
_diffrn_reflns_point_group_measured_fraction_full 0.997
_diffrn_reflns_point_group_measured_fraction_max 0.994
_diffrn_reflns_theta_full 67.679
_diffrn_reflns_theta_max 70.159
_diffrn_reflns_theta_min 3.616
_exptl_absorpt_coefficient_mu 0.464
_exptl_absorpt_correction_T_max 0.7533
_exptl_absorpt_correction_T_min 0.6937
_exptl_absorpt_correction_type multi-scan
_exptl_absorpt_process_details 'Sadabs, (Sheldrick 2012)'
_exptl_crystal_colour Colourless
_exptl_crystal_density_diffrn 1.088
_exptl_crystal_density_meas ?
_exptl_crystal_density_method 'Not Measured'
_exptl_crystal_description Needle
_exptl_crystal_F_000 640
_exptl_crystal_size_max 0.450
_exptl_crystal_size_mid 0.148
_exptl_crystal_size_min 0.056
_refine_diff_density_max 0.273
_refine_diff_density_min -0.233
_refine_diff_density_rms 0.038
_refine_ls_extinction_method none
_refine_ls_goodness_of_fit_ref 1.048
_refine_ls_hydrogen_treatment constr
_refine_ls_matrix_type full
_refine_ls_number_parameters 203
_refine_ls_number_reflns 3392
_refine_ls_number_restraints 0
_refine_ls_restrained_S_all 1.048
_refine_ls_R_factor_all 0.0458
_refine_ls_R_factor_gt 0.0427
_refine_ls_shift/su_max 0.001
_refine_ls_shift/su_mean 0.000
_refine_ls_structure_factor_coef Fsqd
_refine_ls_weighting_details 'w=1/[\s^2^(Fo^2^)+(0.0496P)^2^+0.6958P] where P=(Fo^2^+2Fc^2^)/3'
_refine_ls_weighting_scheme calc
_refine_ls_wR_factor_gt 0.1088
_refine_ls_wR_factor_ref 0.1112
_reflns_Friedel_coverage 0.000
_reflns_number_gt 3130
_reflns_number_total 3392
_reflns_threshold_expression 'I > 2\s(I)'
_cod_data_source_file d1sc02896k2.cif
_cod_data_source_block K368
_cod_depositor_comments
;
The following automatic conversions were performed:

data item '_exptl_absorpt_correction_type' value 'Multi-scan' was
changed to 'multi-scan' in accordance with the
/home/data/users/saulius/crontab/automatic-downloads/rss-feeds/RSC/lib/dictionaries/cif_core.dic
dictionary named 'cif_core.dic' version 2.4.2 last updated on
2011-04-26.

data item '_exptl_crystal_density_meas' value 'Not Measured' was
changed to '?' -- the value is perceived as not measured.

Automatic conversion script
Id: cif_fix_values 7556 2019-12-06 15:28:31Z antanas 
;
_cod_original_sg_symbol_H-M 'P 21/n'
_cod_database_code 1564238
_shelx_shelxl_version_number 2016/6
_shelx_space_group_comment
; 
The symmetry employed for this shelxl refinement is uniquely defined 
by the following loop, which should always be used as a source of 
symmetry information in preference to the above space-group names. 
They are only intended as comments. 
;
_computing_bruker_data_scaling 'SADABS V2012/1 (Bruker AXS Inc.)'

loop_
_space_group_symop_operation_xyz
'x, y, z'
'-x+1/2, y+1/2, -z+1/2'
'-x, -y, -z'
'x-1/2, -y-1/2, z-1/2'

loop_
_atom_site_label
_atom_site_type_symbol
_atom_site_fract_x
_atom_site_fract_y
_atom_site_fract_z
_atom_site_U_iso_or_equiv
_atom_site_adp_type
_atom_site_occupancy
_atom_site_site_symmetry_order
_atom_site_calc_flag
_atom_site_refinement_flags_posn
_atom_site_refinement_flags_adp
_atom_site_refinement_flags_occupancy
_atom_site_disorder_assembly
_atom_site_disorder_group
N1 N 0.7291(2) 0.23022(7) 0.37584(8) 0.0383(3) Uani 1 1 d . . . . .
C1 C 0.1573(2) 0.21147(6) 0.58489(7) 0.0228(3) Uani 1 1 d . . . . .
H1 H 0.078767 0.244346 0.542472 0.027 Uiso 1 1 calc R U . . .
C2 C -0.0204(2) 0.16909(7) 0.62703(8) 0.0284(3) Uani 1 1 d . . . . .
H2A H 0.043203 0.153264 0.682118 0.034 Uiso 1 1 calc R U . . .
H2B H -0.154171 0.200140 0.632153 0.034 Uiso 1 1 calc R U . . .
C3 C -0.0858(2) 0.10250(8) 0.57292(9) 0.0359(3) Uani 1 1 d . . . . .
H3A H -0.079941 0.057296 0.606007 0.043 Uiso 1 1 calc R U . . .
H3B H -0.240458 0.108251 0.545028 0.043 Uiso 1 1 calc R U . . .
C4 C 0.0863(2) 0.09898(7) 0.51069(9) 0.0324(3) Uani 1 1 d . . . . .
H4A H 0.143250 0.048496 0.506033 0.039 Uiso 1 1 calc R U . . .
H4B H 0.017098 0.115179 0.456441 0.039 Uiso 1 1 calc R U . . .
C5 C 0.2773(2) 0.15026(7) 0.54287(8) 0.0278(3) Uani 1 1 d . . . . .
H5A H 0.356017 0.169886 0.497792 0.033 Uiso 1 1 calc R U . . .
H5B H 0.388303 0.124812 0.582089 0.033 Uiso 1 1 calc R U . . .
C6 C 0.3102(2) 0.25710(6) 0.64491(7) 0.0224(3) Uani 1 1 d . . . . .
H6A H 0.214023 0.287769 0.676427 0.027 Uiso 1 1 calc R U . . .
H6B H 0.396415 0.223589 0.683792 0.027 Uiso 1 1 calc R U . . .
C7 C 0.4768(2) 0.30663(6) 0.60804(7) 0.0210(3) Uani 1 1 d . . . . .
C8 C 0.6437(2) 0.34873(6) 0.66366(7) 0.0210(3) Uani 1 1 d . . . . .
C9 C 0.8306(2) 0.38143(7) 0.63481(7) 0.0247(3) Uani 1 1 d . . . . .
H9 H 0.851127 0.377038 0.578800 0.030 Uiso 1 1 calc R U . . .
C10 C 0.9871(2) 0.42020(7) 0.68612(8) 0.0271(3) Uani 1 1 d . . . . .
H10 H 1.113371 0.441616 0.664802 0.033 Uiso 1 1 calc R U . . .
C11 C 0.9622(2) 0.42830(7) 0.76839(8) 0.0279(3) Uani 1 1 d . . . . .
C12 C 0.7756(2) 0.39592(8) 0.79705(8) 0.0323(3) Uani 1 1 d . . . . .
H12 H 0.754950 0.400869 0.852986 0.039 Uiso 1 1 calc R U . . .
C13 C 0.6184(2) 0.35653(7) 0.74638(8) 0.0278(3) Uani 1 1 d . . . . .
H13 H 0.493066 0.334770 0.767984 0.033 Uiso 1 1 calc R U . . .
C14 C 1.1335(3) 0.46962(8) 0.82461(9) 0.0390(3) Uani 1 1 d . . . . .
H14A H 1.200082 0.508500 0.794175 0.058 Uiso 1 1 calc R U . . .
H14B H 1.252436 0.436075 0.847198 0.058 Uiso 1 1 calc R U . . .
H14C H 1.059391 0.491162 0.869038 0.058 Uiso 1 1 calc R U . . .
C15 C 0.4778(2) 0.31213(6) 0.52883(7) 0.0244(3) Uani 1 1 d . . . . .
C16 C 0.4806(2) 0.31943(6) 0.44973(7) 0.0233(3) Uani 1 1 d . . . . .
C17 C 0.6198(2) 0.26979(7) 0.40891(8) 0.0270(3) Uani 1 1 d . . . . .
C18 C 0.3497(2) 0.37762(7) 0.39670(7) 0.0260(3) Uani 1 1 d . . . . .
C19 C 0.2040(2) 0.33998(8) 0.32662(8) 0.0338(3) Uani 1 1 d . . . . .
H19A H 0.126526 0.377047 0.290974 0.051 Uiso 1 1 calc R U . . .
H19B H 0.092029 0.308684 0.348742 0.051 Uiso 1 1 calc R U . . .
H19C H 0.300302 0.310125 0.295314 0.051 Uiso 1 1 calc R U . . .
C20 C 0.5202(2) 0.42889(7) 0.36234(8) 0.0322(3) Uani 1 1 d . . . . .
H20A H 0.617368 0.400535 0.329866 0.048 Uiso 1 1 calc R U . . .
H20B H 0.613131 0.452779 0.407368 0.048 Uiso 1 1 calc R U . . .
H20C H 0.438983 0.466054 0.327889 0.048 Uiso 1 1 calc R U . . .
C21 C 0.1993(3) 0.42060(8) 0.44947(9) 0.0353(3) Uani 1 1 d . . . . .
H21A H 0.118900 0.458983 0.416619 0.053 Uiso 1 1 calc R U . . .
H21B H 0.293170 0.442866 0.495356 0.053 Uiso 1 1 calc R U . . .
H21C H 0.089808 0.387414 0.470154 0.053 Uiso 1 1 calc R U . . .

loop_
_atom_site_aniso_label
_atom_site_aniso_U_11
_atom_site_aniso_U_22
_atom_site_aniso_U_33
_atom_site_aniso_U_23
_atom_site_aniso_U_13
_atom_site_aniso_U_12
N1 0.0377(7) 0.0386(7) 0.0409(7) -0.0059(5) 0.0144(5) -0.0016(5)
C1 0.0244(6) 0.0215(6) 0.0233(6) 0.0029(5) 0.0054(5) 0.0011(5)
C2 0.0277(6) 0.0277(6) 0.0317(7) 0.0013(5) 0.0108(5) -0.0004(5)
C3 0.0294(7) 0.0352(7) 0.0448(8) -0.0046(6) 0.0114(6) -0.0068(6)
C4 0.0335(7) 0.0267(6) 0.0382(8) -0.0063(5) 0.0094(6) -0.0045(5)
C5 0.0280(6) 0.0239(6) 0.0333(7) -0.0026(5) 0.0121(5) -0.0019(5)
C6 0.0263(6) 0.0220(6) 0.0197(6) 0.0026(4) 0.0055(5) 0.0014(5)
C7 0.0252(6) 0.0183(5) 0.0198(6) 0.0027(4) 0.0036(5) 0.0035(4)
C8 0.0260(6) 0.0175(5) 0.0194(6) 0.0022(4) 0.0022(5) 0.0044(4)
C9 0.0283(6) 0.0252(6) 0.0211(6) 0.0018(5) 0.0044(5) 0.0015(5)
C10 0.0268(6) 0.0241(6) 0.0304(7) 0.0031(5) 0.0023(5) 0.0009(5)
C11 0.0309(7) 0.0225(6) 0.0290(7) -0.0004(5) -0.0033(5) 0.0039(5)
C12 0.0411(8) 0.0360(7) 0.0196(6) -0.0025(5) 0.0027(5) -0.0009(6)
C13 0.0323(7) 0.0296(6) 0.0220(6) 0.0011(5) 0.0055(5) -0.0018(5)
C14 0.0409(8) 0.0368(8) 0.0367(8) -0.0060(6) -0.0073(6) -0.0028(6)
C15 0.0255(6) 0.0219(6) 0.0257(6) 0.0007(5) 0.0028(5) -0.0041(5)
C16 0.0251(6) 0.0239(6) 0.0215(6) -0.0006(5) 0.0045(5) -0.0051(5)
C17 0.0274(6) 0.0303(6) 0.0240(6) -0.0016(5) 0.0067(5) -0.0063(5)
C18 0.0287(6) 0.0294(6) 0.0203(6) 0.0042(5) 0.0037(5) -0.0052(5)
C19 0.0318(7) 0.0438(8) 0.0248(6) 0.0030(6) -0.0009(5) -0.0101(6)
C20 0.0347(7) 0.0323(7) 0.0295(7) 0.0072(5) 0.0028(5) -0.0092(6)
C21 0.0416(8) 0.0327(7) 0.0325(7) 0.0081(6) 0.0082(6) 0.0078(6)

loop_
_atom_type_symbol
_atom_type_description
_atom_type_scat_dispersion_real
_atom_type_scat_dispersion_imag
_atom_type_scat_source
C C 0.0181 0.0091 'International Tables Vol C Tables 4.2.6.8 and 6.1.1.4'
H H 0.0000 0.0000 'International Tables Vol C Tables 4.2.6.8 and 6.1.1.4'
N N 0.0311 0.0180 'International Tables Vol C Tables 4.2.6.8 and 6.1.1.4'

loop_
_geom_angle_atom_site_label_1
_geom_angle_atom_site_label_2
_geom_angle_atom_site_label_3
_geom_angle
_geom_angle_site_symmetry_1
_geom_angle_site_symmetry_3
_geom_angle_publ_flag
C6 C1 C5 114.83(10) . . ?
C6 C1 C2 111.99(10) . . ?
C5 C1 C2 102.41(9) . . ?
C6 C1 H1 109.1 . . ?
C5 C1 H1 109.1 . . ?
C2 C1 H1 109.1 . . ?
C3 C2 C1 106.22(10) . . ?
C3 C2 H2A 110.5 . . ?
C1 C2 H2A 110.5 . . ?
C3 C2 H2B 110.5 . . ?
C1 C2 H2B 110.5 . . ?
H2A C2 H2B 108.7 . . ?
C4 C3 C2 106.17(11) . . ?
C4 C3 H3A 110.5 . . ?
C2 C3 H3A 110.5 . . ?
C4 C3 H3B 110.5 . . ?
C2 C3 H3B 110.5 . . ?
H3A C3 H3B 108.7 . . ?
C5 C4 C3 105.63(11) . . ?
C5 C4 H4A 110.6 . . ?
C3 C4 H4A 110.6 . . ?
C5 C4 H4B 110.6 . . ?
C3 C4 H4B 110.6 . . ?
H4A C4 H4B 108.7 . . ?
C4 C5 C1 103.86(10) . . ?
C4 C5 H5A 111.0 . . ?
C1 C5 H5A 111.0 . . ?
C4 C5 H5B 111.0 . . ?
C1 C5 H5B 111.0 . . ?
H5A C5 H5B 109.0 . . ?
C7 C6 C1 115.91(10) . . ?
C7 C6 H6A 108.3 . . ?
C1 C6 H6A 108.3 . . ?
C7 C6 H6B 108.3 . . ?
C1 C6 H6B 108.3 . . ?
H6A C6 H6B 107.4 . . ?
C15 C7 C8 119.89(11) . . ?
C15 C7 C6 121.32(11) . . ?
C8 C7 C6 118.79(10) . . ?
C9 C8 C13 117.79(11) . . ?
C9 C8 C7 120.99(10) . . ?
C13 C8 C7 121.22(11) . . ?
C10 C9 C8 121.35(11) . . ?
C10 C9 H9 119.3 . . ?
C8 C9 H9 119.3 . . ?
C9 C10 C11 121.07(12) . . ?
C9 C10 H10 119.5 . . ?
C11 C10 H10 119.5 . . ?
C12 C11 C10 117.56(12) . . ?
C12 C11 C14 121.20(12) . . ?
C10 C11 C14 121.23(12) . . ?
C13 C12 C11 121.94(12) . . ?
C13 C12 H12 119.0 . . ?
C11 C12 H12 119.0 . . ?
C12 C13 C8 120.29(12) . . ?
C12 C13 H13 119.9 . . ?
C8 C13 H13 119.9 . . ?
C11 C14 H14A 109.5 . . ?
C11 C14 H14B 109.5 . . ?
H14A C14 H14B 109.5 . . ?
C11 C14 H14C 109.5 . . ?
H14A C14 H14C 109.5 . . ?
H14B C14 H14C 109.5 . . ?
C7 C15 C16 178.49(13) . . ?
C15 C16 C17 118.02(11) . . ?
C15 C16 C18 125.17(11) . . ?
C17 C16 C18 116.81(10) . . ?
N1 C17 C16 179.37(15) . . ?
C19 C18 C21 110.01(11) . . ?
C19 C18 C16 109.24(10) . . ?
C21 C18 C16 108.85(10) . . ?
C19 C18 C20 109.76(10) . . ?
C21 C18 C20 110.38(11) . . ?
C16 C18 C20 108.57(10) . . ?
C18 C19 H19A 109.5 . . ?
C18 C19 H19B 109.5 . . ?
H19A C19 H19B 109.5 . . ?
C18 C19 H19C 109.5 . . ?
H19A C19 H19C 109.5 . . ?
H19B C19 H19C 109.5 . . ?
C18 C20 H20A 109.5 . . ?
C18 C20 H20B 109.5 . . ?
H20A C20 H20B 109.5 . . ?
C18 C20 H20C 109.5 . . ?
H20A C20 H20C 109.5 . . ?
H20B C20 H20C 109.5 . . ?
C18 C21 H21A 109.5 . . ?
C18 C21 H21B 109.5 . . ?
H21A C21 H21B 109.5 . . ?
C18 C21 H21C 109.5 . . ?
H21A C21 H21C 109.5 . . ?
H21B C21 H21C 109.5 . . ?

loop_
_geom_bond_atom_site_label_1
_geom_bond_atom_site_label_2
_geom_bond_distance
_geom_bond_site_symmetry_2
_geom_bond_publ_flag
N1 C17 1.1511(17) . ?
C1 C6 1.5207(17) . ?
C1 C5 1.5353(16) . ?
C1 C2 1.5395(16) . ?
C1 H1 1.0000 . ?
C2 C3 1.5360(19) . ?
C2 H2A 0.9900 . ?
C2 H2B 0.9900 . ?
C3 C4 1.5310(19) . ?
C3 H3A 0.9900 . ?
C3 H3B 0.9900 . ?
C4 C5 1.5252(18) . ?
C4 H4A 0.9900 . ?
C4 H4B 0.9900 . ?
C5 H5A 0.9900 . ?
C5 H5B 0.9900 . ?
C6 C7 1.5202(16) . ?
C6 H6A 0.9900 . ?
C6 H6B 0.9900 . ?
C7 C15 1.3132(17) . ?
C7 C8 1.4921(16) . ?
C8 C9 1.3939(17) . ?
C8 C13 1.3986(17) . ?
C9 C10 1.3848(18) . ?
C9 H9 0.9500 . ?
C10 C11 1.3911(19) . ?
C10 H10 0.9500 . ?
C11 C12 1.388(2) . ?
C11 C14 1.5059(18) . ?
C12 C13 1.3876(19) . ?
C12 H12 0.9500 . ?
C13 H13 0.9500 . ?
C14 H14A 0.9800 . ?
C14 H14B 0.9800 . ?
C14 H14C 0.9800 . ?
C15 C16 1.3154(17) . ?
C16 C17 1.4461(17) . ?
C16 C18 1.5362(17) . ?
C18 C19 1.5323(18) . ?
C18 C21 1.5340(18) . ?
C18 C20 1.5371(17) . ?
C19 H19A 0.9800 . ?
C19 H19B 0.9800 . ?
C19 H19C 0.9800 . ?
C20 H20A 0.9800 . ?
C20 H20B 0.9800 . ?
C20 H20C 0.9800 . ?
C21 H21A 0.9800 . ?
C21 H21B 0.9800 . ?
C21 H21C 0.9800 . ?

loop_
_geom_torsion_atom_site_label_1
_geom_torsion_atom_site_label_2
_geom_torsion_atom_site_label_3
_geom_torsion_atom_site_label_4
_geom_torsion
_geom_torsion_site_symmetry_1
_geom_torsion_site_symmetry_2
_geom_torsion_site_symmetry_3
_geom_torsion_site_symmetry_4
_geom_torsion_publ_flag
C6 C1 C2 C3 -154.86(11) . . . . ?
C5 C1 C2 C3 -31.32(13) . . . . ?
C1 C2 C3 C4 11.04(15) . . . . ?
C2 C3 C4 C5 13.90(15) . . . . ?
C3 C4 C5 C1 -33.63(14) . . . . ?
C6 C1 C5 C4 161.46(10) . . . . ?
C2 C1 C5 C4 39.84(12) . . . . ?
C5 C1 C6 C7 69.43(13) . . . . ?
C2 C1 C6 C7 -174.33(10) . . . . ?
C1 C6 C7 C15 3.66(16) . . . . ?
C1 C6 C7 C8 -175.45(10) . . . . ?
C15 C7 C8 C9 -13.85(17) . . . . ?
C6 C7 C8 C9 165.28(10) . . . . ?
C15 C7 C8 C13 166.35(12) . . . . ?
C6 C7 C8 C13 -14.53(16) . . . . ?
C13 C8 C9 C10 0.23(17) . . . . ?
C7 C8 C9 C10 -179.59(11) . . . . ?
C8 C9 C10 C11 -0.43(19) . . . . ?
C9 C10 C11 C12 0.21(18) . . . . ?
C9 C10 C11 C14 179.23(12) . . . . ?
C10 C11 C12 C13 0.21(19) . . . . ?
C14 C11 C12 C13 -178.81(12) . . . . ?
C11 C12 C13 C8 -0.4(2) . . . . ?
C9 C8 C13 C12 0.19(18) . . . . ?
C7 C8 C13 C12 180.00(11) . . . . ?
C15 C16 C18 C19 -125.42(13) . . . . ?
C17 C16 C18 C19 55.53(14) . . . . ?
C15 C16 C18 C21 -5.29(17) . . . . ?
C17 C16 C18 C21 175.67(11) . . . . ?
C15 C16 C18 C20 114.90(13) . . . . ?
C17 C16 C18 C20 -64.14(14) . . . . ?
